data_2243326
loop_
_publ_author_name
'Gelbrich, Thomas'
'Lampl, Martin'
'Laus, Gerhard'
'Kahlenberg, Volker'
'Huppertz, Hubert'
'Schottenberger, Herwig'

_publ_section_title
;
 Synthesis and crystal structures of two
 1,3-di(alkyloxy)-2-(methylsulfanyl)imidazolium tetrafluoridoborates
;
_journal_coeditor_code WM5549
_journal_issue 4
_journal_name_full 'Acta Crystallographica Section E'
_journal_page_first 552
_journal_page_last 556
_journal_paper_doi 10.1107/S2056989020003643
_journal_volume 76
_journal_year 2020
_chemical_formula_iupac 'C6 H11 N2 O2 S +, B F4 -'
_chemical_formula_moiety 'C6 H11 N2 O2 S +, B F4 -'
_chemical_formula_sum 'C6 H11 B F4 N2 O2 S'
_chemical_formula_weight 262.04
_chemical_name_systematic
;
1,3-Dimethoxy-2-(methylsulfanyl)imidazolium  tetrafluoridoborate
;
_space_group_crystal_system monoclinic
_space_group_IT_number 14
_space_group_name_Hall '-P 2yn'
_space_group_name_H-M_alt 'P 1 21/n 1'
_atom_sites_solution_hydrogens geom
_atom_sites_solution_primary direct
_atom_sites_solution_secondary difmap
_audit_creation_method SHELXL-2014/6
_cell_angle_alpha 90
_cell_angle_beta 90.069(9)
_cell_angle_gamma 90
_cell_formula_units_Z 4
_cell_length_a 8.1049(7)
_cell_length_b 11.6979(10)
_cell_length_c 12.0810(12)
_cell_measurement_reflns_used 1882
_cell_measurement_temperature 173(2)
_cell_measurement_theta_max 23.398
_cell_measurement_theta_min 4.523
_cell_volume 1145.40(18)
_computing_cell_refinement
;
CrysAlisPro (Rigaku OD, 2015)
;
_computing_data_collection
;
CrysAlisPro (Rigaku OD, 2015)
;
_computing_data_reduction
;
CrysAlisPro (Rigaku OD, 2015)
;
_computing_molecular_graphics
;
XP/ShelXTL (Sheldrick, 2008) and Mercury (Macrae <i>et al.</i>,
2020)
;
_computing_publication_material
;
publCIF (Westrip, 2010)
;
_computing_structure_refinement
;
<i>SHELXL2014/6</i> (Sheldrick, 2015)
;
_computing_structure_solution
;
SIR2002 (Burla <i>et al.</i>,  2003)
;
_diffrn_ambient_temperature 173(2)
_diffrn_detector 'CCD plate'
_diffrn_detector_area_resol_mean 10.3575
_diffrn_measured_fraction_theta_full 0.998
_diffrn_measured_fraction_theta_max 0.998
_diffrn_measurement_device 'four-circle diffractometer'
_diffrn_measurement_device_type 'Rigaku Oxford Diffraction Xcalibur, Ruby, Gemini ultra'
_diffrn_measurement_method '\w scans'
_diffrn_radiation_monochromator graphite
_diffrn_radiation_probe x-ray
_diffrn_radiation_type MoK\a
_diffrn_radiation_wavelength 0.71073
_diffrn_reflns_av_R_equivalents 0.0414
_diffrn_reflns_av_unetI/netI 0.0409
_diffrn_reflns_limit_h_max 9
_diffrn_reflns_limit_h_min -9
_diffrn_reflns_limit_k_max 14
_diffrn_reflns_limit_k_min -14
_diffrn_reflns_limit_l_max 14
_diffrn_reflns_limit_l_min -11
_diffrn_reflns_number 8186
_diffrn_reflns_theta_full 25.242
_diffrn_reflns_theta_max 25.672
_diffrn_reflns_theta_min 3.373
_diffrn_source 'fine-focus sealed X-ray tube'
_exptl_absorpt_coefficient_mu 0.323
_exptl_absorpt_correction_T_max 1
_exptl_absorpt_correction_T_min 0.97333
_exptl_absorpt_correction_type multi-scan
_exptl_absorpt_process_details
;
(CrysAlisPro; Rigaku OD, 2015)
;
_exptl_crystal_colour colourless
_exptl_crystal_density_diffrn 1.520
_exptl_crystal_description block
_exptl_crystal_F_000 536
_exptl_crystal_size_max 0.200
_exptl_crystal_size_mid 0.140
_exptl_crystal_size_min 0.120
_refine_diff_density_max 0.250
_refine_diff_density_min -0.260
_refine_ls_extinction_method none
_refine_ls_goodness_of_fit_ref 1.038
_refine_ls_hydrogen_treatment constr
_refine_ls_matrix_type full
_refine_ls_number_parameters 148
_refine_ls_number_reflns 2175
_refine_ls_number_restraints 0
_refine_ls_restrained_S_all 1.038
_refine_ls_R_factor_all 0.0585
_refine_ls_R_factor_gt 0.0371
_refine_ls_shift/su_max 0.000
_refine_ls_shift/su_mean 0.000
_refine_ls_structure_factor_coef Fsqd
_refine_ls_weighting_details 'w=1/[\s^2^(Fo^2^)+(0.0305P)^2^+0.4296P] where P=(Fo^2^+2Fc^2^)/3'
_refine_ls_weighting_scheme calc
_refine_ls_wR_factor_gt 0.0765
_refine_ls_wR_factor_ref 0.0882
_reflns_number_gt 1640
_reflns_number_total 2175
_reflns_threshold_expression 'I > 2\s(I)'
_cod_data_source_file wm5549sup1.cif
_cod_data_source_block 1
_cod_original_sg_symbol_H-M 'P 21/n'
_cod_database_code 2243326
_shelx_space_group_comment
;
The symmetry employed for this shelxl refinement is uniquely defined
by the following loop, which should always be used as a source of
symmetry information in preference to the above space-group names.
They are only intended as comments.
;
_shelx_estimated_absorpt_t_min 0.938
_shelx_estimated_absorpt_t_max 0.962
_shelxl_version_number 2014/6

loop_
_space_group_symop_operation_xyz
'x, y, z'
'-x+1/2, y+1/2, -z+1/2'
'-x, -y, -z'
'x-1/2, -y-1/2, z-1/2'

loop_
_atom_site_type_symbol
_atom_site_label
_atom_site_fract_x
_atom_site_fract_y
_atom_site_fract_z
_atom_site_U_iso_or_equiv
_atom_site_adp_type
_atom_site_calc_flag
_atom_site_occupancy
_atom_site_disorder_assembly
_atom_site_disorder_group
S S1 0.41330(7) 0.47008(5) 0.72979(5) 0.03744(19) Uani d 1 . .
F F1 0.08382(16) 0.25059(12) 0.80034(13) 0.0477(4) Uani d 1 . .
F F2 -0.01740(16) 0.36253(12) 0.66193(10) 0.0439(4) Uani d 1 . .
F F3 -0.0285(2) 0.42160(11) 0.83926(11) 0.0516(4) Uani d 1 . .
F F4 -0.18980(16) 0.27590(12) 0.78296(13) 0.0514(4) Uani d 1 . .
O O1 0.46146(18) 0.22793(13) 0.61505(12) 0.0344(4) Uani d 1 . .
O O2 0.45275(18) 0.38275(13) 0.97279(12) 0.0340(4) Uani d 1 . .
N N2 0.4484(2) 0.30437(14) 0.88842(14) 0.0255(4) Uani d 1 . .
N N1 0.4543(2) 0.23500(14) 0.72783(14) 0.0251(4) Uani d 1 . .
C C1 0.4420(2) 0.33444(17) 0.78163(17) 0.0246(5) Uani d 1 . .
C C2 0.4692(2) 0.14498(18) 0.79882(19) 0.0304(5) Uani d 1 . .
H H2 0.4810 0.0667 0.7796 0.036 Uiso calc 1 . .
C C3 0.4638(2) 0.18919(18) 0.90157(19) 0.0301(5) Uani d 1 . .
H H3 0.4696 0.1484 0.9695 0.036 Uiso calc 1 . .
C C5 0.2956(3) 0.3860(2) 1.0302(2) 0.0389(6) Uani d 1 . .
H H5A 0.2067 0.3988 0.9766 0.058 Uiso calc 1 . .
H H5B 0.2965 0.4482 1.0845 0.058 Uiso calc 1 . .
H H5C 0.2775 0.3131 1.0683 0.058 Uiso calc 1 . .
C C6 0.6002(3) 0.4910(2) 0.6533(2) 0.0477(7) Uani d 1 . .
H H6A 0.6951 0.4823 0.7029 0.072 Uiso calc 1 . .
H H6B 0.6007 0.5680 0.6213 0.072 Uiso calc 1 . .
H H6C 0.6069 0.4343 0.5938 0.072 Uiso calc 1 . .
B B1 -0.0377(3) 0.3266(2) 0.7711(2) 0.0276(6) Uani d 1 . .
C C4 0.3017(3) 0.1968(2) 0.5703(2) 0.0471(7) Uani d 1 . .
H H4A 0.2681 0.1226 0.6004 0.071 Uiso calc 1 . .
H H4B 0.3088 0.1917 0.4895 0.071 Uiso calc 1 . .
H H4C 0.2203 0.2549 0.5908 0.071 Uiso calc 1 . .

loop_
_atom_site_aniso_label
_atom_site_aniso_U_11
_atom_site_aniso_U_22
_atom_site_aniso_U_33
_atom_site_aniso_U_12
_atom_site_aniso_U_13
_atom_site_aniso_U_23
S1 0.0346(3) 0.0294(3) 0.0484(4) 0.0073(2) 0.0086(3) 0.0077(3)
F1 0.0337(8) 0.0490(9) 0.0605(10) 0.0094(6) -0.0015(7) 0.0051(7)
F2 0.0500(8) 0.0562(9) 0.0254(7) 0.0007(7) 0.0062(6) 0.0000(6)
F3 0.0889(12) 0.0336(8) 0.0323(8) -0.0033(7) 0.0035(7) -0.0043(6)
F4 0.0278(7) 0.0643(10) 0.0621(10) -0.0099(7) -0.0001(7) 0.0120(8)
O1 0.0272(8) 0.0512(10) 0.0247(9) -0.0011(7) 0.0056(6) -0.0087(7)
O2 0.0307(8) 0.0409(9) 0.0305(9) -0.0101(7) 0.0022(7) -0.0140(7)
N2 0.0237(9) 0.0262(9) 0.0266(10) -0.0035(7) -0.0003(7) -0.0059(8)
N1 0.0219(9) 0.0292(10) 0.0242(10) -0.0009(7) 0.0008(7) -0.0048(8)
C1 0.0183(10) 0.0277(11) 0.0276(12) 0.0007(9) 0.0019(9) -0.0019(10)
C2 0.0243(11) 0.0254(11) 0.0415(14) -0.0001(9) -0.0022(10) 0.0010(10)
C3 0.0277(11) 0.0289(12) 0.0337(14) -0.0020(9) -0.0052(10) 0.0052(10)
C5 0.0343(13) 0.0493(15) 0.0331(13) 0.0004(11) 0.0069(10) -0.0069(11)
C6 0.0413(15) 0.0406(14) 0.0613(18) 0.0012(12) 0.0150(13) 0.0150(13)
B1 0.0253(13) 0.0294(13) 0.0282(14) -0.0015(11) 0.0014(10) -0.0017(11)
C4 0.0339(13) 0.0779(19) 0.0294(14) -0.0056(13) -0.0041(11) -0.0124(13)

loop_
_atom_type_symbol
_atom_type_description
_atom_type_scat_dispersion_real
_atom_type_scat_dispersion_imag
_atom_type_scat_source
C C 0.0033 0.0016 'International Tables Vol C Tables 4.2.6.8 and 6.1.1.4'
H H 0.0000 0.0000 'International Tables Vol C Tables 4.2.6.8 and 6.1.1.4'
N N 0.0061 0.0033 'International Tables Vol C Tables 4.2.6.8 and 6.1.1.4'
O O 0.0106 0.0060 'International Tables Vol C Tables 4.2.6.8 and 6.1.1.4'
F F 0.0171 0.0103 'International Tables Vol C Tables 4.2.6.8 and 6.1.1.4'
S S 0.1246 0.1234 'International Tables Vol C Tables 4.2.6.8 and 6.1.1.4'
B B 0.0013 0.0007 'International Tables Vol C Tables 4.2.6.8 and 6.1.1.4'

loop_
_geom_angle_atom_site_label_1
_geom_angle_atom_site_label_2
_geom_angle_atom_site_label_3
_geom_angle_site_symmetry_1
_geom_angle_site_symmetry_3
_geom_angle
_geom_angle_publ_flag
C1 S1 C6 . . 101.52(10) ?
N1 O1 C4 . . 110.37(15) ?
N2 O2 C5 . . 110.52(15) ?
C1 N2 C3 . . 112.08(17) ?
C1 N2 O2 . . 122.80(17) ?
C3 N2 O2 . . 124.90(17) ?
C1 N1 C2 . . 111.90(18) ?
C1 N1 O1 . . 122.75(17) ?
C2 N1 O1 . . 125.22(17) ?
N1 C1 N2 . . 103.73(17) ?
N1 C1 S1 . . 129.46(17) ?
N2 C1 S1 . . 126.73(16) ?
C3 C2 N1 . . 106.29(19) ?
C3 C2 H2 . . 126.9 ?
N1 C2 H2 . . 126.9 ?
C2 C3 N2 . . 106.00(19) ?
C2 C3 H3 . . 127.0 ?
N2 C3 H3 . . 127.0 ?
O2 C5 H5A . . 109.5 ?
O2 C5 H5B . . 109.5 ?
H5A C5 H5B . . 109.5 ?
O2 C5 H5C . . 109.5 ?
H5A C5 H5C . . 109.5 ?
H5B C5 H5C . . 109.5 ?
S1 C6 H6A . . 109.5 ?
S1 C6 H6B . . 109.5 ?
H6A C6 H6B . . 109.5 ?
S1 C6 H6C . . 109.5 ?
H6A C6 H6C . . 109.5 ?
H6B C6 H6C . . 109.5 ?
F1 B1 F4 . . 109.66(19) ?
F1 B1 F3 . . 109.20(19) ?
F4 B1 F3 . . 109.36(18) ?
F1 B1 F2 . . 110.68(18) ?
F4 B1 F2 . . 109.58(19) ?
F3 B1 F2 . . 108.32(18) ?
O1 C4 H4A . . 109.5 ?
O1 C4 H4B . . 109.5 ?
H4A C4 H4B . . 109.5 ?
O1 C4 H4C . . 109.5 ?
H4A C4 H4C . . 109.5 ?
H4B C4 H4C . . 109.5 ?

loop_
_geom_bond_atom_site_label_1
_geom_bond_atom_site_label_2
_geom_bond_site_symmetry_2
_geom_bond_distance
_geom_bond_publ_flag
S1 C1 . 1.722(2) ?
S1 C6 . 1.792(2) ?
F1 B1 . 1.373(3) ?
F2 B1 . 1.394(3) ?
F3 B1 . 1.385(3) ?
F4 B1 . 1.376(3) ?
O1 N1 . 1.366(2) ?
O1 C4 . 1.449(3) ?
O2 N2 . 1.372(2) ?
O2 C5 . 1.451(3) ?
N2 C1 . 1.338(3) ?
N2 C3 . 1.362(3) ?
N1 C1 . 1.336(3) ?
N1 C2 . 1.363(3) ?
C2 C3 . 1.346(3) ?
C2 H2 . 0.9500 ?
C3 H3 . 0.9500 ?
C5 H5A . 0.9800 ?
C5 H5B . 0.9800 ?
C5 H5C . 0.9800 ?
C6 H6A . 0.9800 ?
C6 H6B . 0.9800 ?
C6 H6C . 0.9800 ?
C4 H4A . 0.9800 ?
C4 H4B . 0.9800 ?
C4 H4C . 0.9800 ?

loop_
_geom_hbond_atom_site_label_D
_geom_hbond_atom_site_label_H
_geom_hbond_atom_site_label_A
_geom_hbond_site_symmetry_A
_geom_hbond_distance_DH
_geom_hbond_distance_HA
_geom_hbond_distance_DA
_geom_hbond_angle_DHA
C2 H2 F3 2_546 0.95 2.26 3.137(3) 153.9
C2 H2 F2 2_546 0.95 2.51 3.361(3) 149.5
C3 H3 F2 4_666 0.95 2.33 3.207(3) 153.0
C4 H4B F3 4_665 0.98 2.61 3.408(3) 139.0
C4 H4B F4 4_665 0.98 2.52 3.487(3) 167.5
C4 H4C F2 . 0.98 2.46 3.418(3) 166.6
C5 H5A F3 . 0.98 2.54 3.519(3) 177.1

_cod_database_fobs_code 2243326
